data_2014190
loop_
_publ_author_name
'Muller, Alfred'
'Steyl, Gideon'
'Roodt, Andreas'

_publ_section_title
;
 Triferrocenylphosphine oxide monohydrate
;
_journal_issue 8
_journal_name_full 'Acta Crystallographica Section C'
_journal_page_first m386
_journal_page_last m388
_journal_paper_doi 10.1107/S0108270104014908
_journal_volume 60
_journal_year 2004
_chemical_formula_iupac '[Fe3 (C5 H5)3 (C15 H12 O P)] , H2 O'
_chemical_formula_moiety 'C30 H27 Fe3 O P , H2 O'
_chemical_formula_sum 'C30 H29 Fe3 O2 P'
_chemical_formula_weight 620.05
_space_group_IT_number 2
_symmetry_cell_setting triclinic
_symmetry_space_group_name_Hall '-P 1'
_symmetry_space_group_name_H-M 'P -1'
_audit_creation_method 'WinGX routine CIF_UPDATE'
_cell_angle_alpha 76.51(3)
_cell_angle_beta 70.23(3)
_cell_angle_gamma 78.13(3)
_cell_formula_units_Z 2
_cell_length_a 10.010(2)
_cell_length_b 11.900(2)
_cell_length_c 11.920(2)
_cell_measurement_reflns_used 966
_cell_measurement_temperature 293(2)
_cell_measurement_theta_max 28
_cell_measurement_theta_min 3
_cell_volume 1286.8(5)
_computing_cell_refinement 'SAINT-Plus (Bruker, 1999)'
_computing_data_collection 'SMART-NT (Bruker, 1998)'
_computing_data_reduction 'SAINT-Plus and XPREP (Bruker, 1999)'
_computing_molecular_graphics 'DIAMOND (Brandenburg, 2001)'
_computing_publication_material 'WinGX (Farrugia, 1999)'
_computing_structure_refinement 'SHELXL97 (Sheldrick, 1997)'
_computing_structure_solution 'SIR97 (Altomare et al., 1999)'
_diffrn_measured_fraction_theta_full 0.993
_diffrn_measured_fraction_theta_max 0.969
_diffrn_measurement_device_type 'Bruker SMART 1K CCD area-detector'
_diffrn_measurement_method \w
_diffrn_radiation_source 'fine-focus sealed tube'
_diffrn_radiation_type MoK\a
_diffrn_radiation_wavelength 0.71073
_diffrn_reflns_av_R_equivalents 0.0151
_diffrn_reflns_limit_h_max 13
_diffrn_reflns_limit_h_min -10
_diffrn_reflns_limit_k_max 15
_diffrn_reflns_limit_k_min -15
_diffrn_reflns_limit_l_max 15
_diffrn_reflns_limit_l_min -15
_diffrn_reflns_number 8973
_diffrn_reflns_theta_full 25.0
_diffrn_reflns_theta_max 28.28
_diffrn_reflns_theta_min 1.78
_diffrn_standards_decay_% 0
_diffrn_standards_interval_count 0
_diffrn_standards_interval_time 0
_diffrn_standards_number 0
_exptl_absorpt_coefficient_mu 1.758
_exptl_absorpt_correction_T_max 0.728
_exptl_absorpt_correction_T_min 0.583
_exptl_absorpt_correction_type multi-scan
_exptl_absorpt_process_details '(SADABS; Bruker, 1998)'
_exptl_crystal_colour red
_exptl_crystal_density_diffrn 1.60
_exptl_crystal_density_meas 1.585
_exptl_crystal_density_method 'flotation in aqueous NaI'
_exptl_crystal_description cuboid
_exptl_crystal_F_000 636
_exptl_crystal_size_max 0.4
_exptl_crystal_size_mid 0.24
_exptl_crystal_size_min 0.18
_refine_diff_density_max 0.385
_refine_diff_density_min -0.468
_refine_ls_extinction_method none
_refine_ls_goodness_of_fit_ref 1.028
_refine_ls_hydrogen_treatment mixed
_refine_ls_matrix_type full
_refine_ls_number_parameters 333
_refine_ls_number_reflns 6181
_refine_ls_number_restraints 0
_refine_ls_restrained_S_all 1.028
_refine_ls_R_factor_gt 0.0283
_refine_ls_shift/su_max 0.001
_refine_ls_structure_factor_coef Fsqd
_refine_ls_weighting_details 'calc w = 1/[\s^2^(Fo^2^)+(0.0338P)^2^+0.4474P] where P=(Fo^2^+2Fc^2^)/3'
_refine_ls_weighting_scheme calc
_refine_ls_wR_factor_ref 0.0728
_reflns_number_gt 5233
_reflns_number_total 6181
_reflns_threshold_expression I>2\s(I)
_cod_data_source_file jz1629.cif
_cod_data_source_block I
_cod_depositor_comments
;
The following automatic conversions were performed:
'_symmetry_cell_setting' value 'Triclinic' changed to 'triclinic'
according to '/home/saulius/struct/CIF-dictionaries/cif_core.dic'
dictionary named 'cif_core.dic' version 2.4.1 from 2010-06-29.

Automatic conversion script
Id: cif_fix_enum 1527 2010-12-29 10:47:43Z saulius 

The following automatic conversions were performed:

'_symmetry_cell_setting' value 'Triclinic' changed to 'triclinic'
according to /home/saulius/struct/CIF-dictionaries/cif_core.dic
dictionary named 'cif_core.dic' version 2.4.1 from 2010-06-29.

Automatic conversion script
Id: cif_fix_values 1715 2011-07-08 13:25:40Z adriana 
;
_cod_database_code 2014190
_cod_database_fobs_code 2014190

loop_
_symmetry_equiv_pos_as_xyz
'x, y, z'
'-x, -y, -z'

loop_
_atom_site_label
_atom_site_fract_x
_atom_site_fract_y
_atom_site_fract_z
_atom_site_U_iso_or_equiv
_atom_site_adp_type
_atom_site_calc_flag
_atom_site_refinement_flags
_atom_site_occupancy
_atom_site_disorder_assembly
_atom_site_disorder_group
_atom_site_type_symbol
Fe2 0.09336(3) 0.58435(2) 0.75437(2) 0.03328(7) Uani d . 1 . . Fe
Fe3 0.21413(3) 0.11026(2) 0.63929(3) 0.03791(8) Uani d . 1 . . Fe
Fe1 0.54383(3) 0.23521(2) 0.90588(3) 0.03445(7) Uani d . 1 . . Fe
P 0.31181(5) 0.31827(4) 0.74038(4) 0.02688(9) Uani d . 1 . . P
O1 0.42564(14) 0.35459(12) 0.62545(12) 0.0394(3) Uani d . 1 . . O
C31 0.14271(19) 0.40881(14) 0.75791(16) 0.0304(3) Uani d . 1 . . C
C51 0.27151(19) 0.17459(14) 0.75733(16) 0.0312(4) Uani d . 1 . . C
C11 0.35639(18) 0.31478(15) 0.87439(16) 0.0303(3) Uani d . 1 . . C
C52 0.1338(2) 0.13758(17) 0.81366(18) 0.0397(4) Uani d . 1 . . C
H52 0.0492 0.1845 0.8464 0.048 Uiso calc R 1 . . H
C15 0.4289(2) 0.39738(16) 0.89415(19) 0.0382(4) Uani d . 1 . . C
H15 0.4594 0.4639 0.84 0.046 Uiso calc R 1 . . H
C12 0.3289(2) 0.22699(17) 0.98143(17) 0.0368(4) Uani d . 1 . . C
H12 0.283 0.1626 0.9939 0.044 Uiso calc R 1 . . H
C35 0.0772(2) 0.46366(16) 0.66451(18) 0.0380(4) Uani d . 1 . . C
H35 0.1183 0.4629 0.582 0.046 Uiso calc R 1 . . H
C22 0.6494(2) 0.0830(2) 0.8469(2) 0.0522(5) Uani d . 1 . . C
H22 0.608 0.0197 0.8475 0.063 Uiso calc R 1 . . H
C13 0.3839(2) 0.25528(19) 1.06515(19) 0.0453(5) Uani d . 1 . . C
H13 0.3798 0.2127 1.142 0.054 Uiso calc R 1 . . H
C21 0.6773(2) 0.1789(2) 0.7518(2) 0.0513(5) Uani d . 1 . . C
H21 0.6572 0.1899 0.679 0.062 Uiso calc R 1 . . H
C33 -0.0830(2) 0.50057(17) 0.8468(2) 0.0451(5) Uani d . 1 . . C
H33 -0.1651 0.5279 0.9044 0.054 Uiso calc R 1 . . H
C55 0.3707(2) 0.07452(17) 0.7209(2) 0.0441(5) Uani d . 1 . . C
H55 0.4687 0.0727 0.6823 0.053 Uiso calc R 1 . . H
C61 0.2301(3) 0.2289(2) 0.4823(2) 0.0561(6) Uani d . 1 . . C
H61 0.2678 0.2987 0.4623 0.067 Uiso calc R 1 . . H
C32 0.0423(2) 0.43285(15) 0.87065(17) 0.0352(4) Uani d . 1 . . C
H32 0.0565 0.4085 0.9463 0.042 Uiso calc R 1 . . H
C42 0.1984(3) 0.67139(18) 0.8204(2) 0.0524(6) Uani d . 1 . . C
H42 0.2296 0.6433 0.8883 0.063 Uiso calc R 1 . . H
C53 0.1477(3) 0.01709(19) 0.8113(2) 0.0521(6) Uani d . 1 . . C
H53 0.0738 -0.0286 0.8423 0.063 Uiso calc R 1 . . H
C54 0.2925(3) -0.02151(18) 0.7542(2) 0.0537(6) Uani d . 1 . . C
H54 0.3306 -0.097 0.7404 0.064 Uiso calc R 1 . . H
C62 0.0854(3) 0.2142(2) 0.5430(2) 0.0600(6) Uani d . 1 . . C
H62 0.0112 0.2725 0.5697 0.072 Uiso calc R 1 . . H
C23 0.6947(3) 0.0991(2) 0.9411(3) 0.0660(7) Uani d . 1 . . C
H23 0.6882 0.0489 1.0147 0.079 Uiso calc R 1 . . H
C45 0.1910(3) 0.7133(2) 0.6254(2) 0.0620(7) Uani d . 1 . . C
H45 0.2169 0.7176 0.5421 0.074 Uiso calc R 1 . . H
C14 0.4455(2) 0.35869(18) 1.0121(2) 0.0456(5) Uani d . 1 . . C
H14 0.4896 0.3957 1.0479 0.055 Uiso calc R 1 . . H
C44 0.0585(3) 0.76071(17) 0.6992(2) 0.0553(6) Uani d . 1 . . C
H44 -0.0185 0.8017 0.6732 0.066 Uiso calc R 1 . . H
C65 0.3082(4) 0.1200(2) 0.4572(2) 0.0700(8) Uani d . 1 . . C
H65 0.4059 0.1049 0.4181 0.084 Uiso calc R 1 . . H
C64 0.2091(4) 0.0375(2) 0.5031(3) 0.0801(10) Uani d . 1 . . C
H64 0.2309 -0.0415 0.4987 0.096 Uiso calc R 1 . . H
C63 0.0727(4) 0.0960(3) 0.5560(3) 0.0725(8) Uani d . 1 . . C
H63 -0.0111 0.0624 0.5932 0.087 Uiso calc R 1 . . H
C34 -0.0618(2) 0.51928(18) 0.7212(2) 0.0462(5) Uani d . 1 . . C
H34 -0.1276 0.561 0.682 0.055 Uiso calc R 1 . . H
C43 0.0633(3) 0.73506(17) 0.8194(2) 0.0510(5) Uani d . 1 . . C
H43 -0.01 0.7564 0.8866 0.061 Uiso calc R 1 . . H
C41 0.2778(3) 0.6578(2) 0.7010(2) 0.0579(6) Uani d . 1 . . C
H41 0.3707 0.6193 0.6758 0.069 Uiso calc R 1 . . H
C25 0.7410(3) 0.2554(3) 0.7858(3) 0.0693(8) Uani d . 1 . . C
H25 0.7705 0.3256 0.7397 0.083 Uiso calc R 1 . . H
C24 0.7519(3) 0.2058(3) 0.9031(3) 0.0754(9) Uani d . 1 . . C
H24 0.7901 0.2379 0.9475 0.09 Uiso calc R 1 . . H
O2 0.6279(2) 0.5060(2) 0.58941(19) 0.0680(5) Uani d . 1 . . O
H1 0.583(4) 0.458(3) 0.603(3) 0.082(11) Uiso d . 1 . . H
H2 0.612(4) 0.550(3) 0.525(4) 0.106(13) Uiso d . 1 . . H

loop_
_atom_site_aniso_label
_atom_site_aniso_U_11
_atom_site_aniso_U_22
_atom_site_aniso_U_33
_atom_site_aniso_U_12
_atom_site_aniso_U_13
_atom_site_aniso_U_23
Fe2 0.04236(15) 0.02183(12) 0.03498(14) -0.00229(10) -0.01289(11) -0.00402(10)
Fe3 0.04915(17) 0.03017(14) 0.04302(16) -0.00990(12) -0.01976(13) -0.01058(11)
Fe1 0.03312(14) 0.03203(14) 0.04300(16) -0.00251(10) -0.01755(11) -0.00868(11)
P 0.0296(2) 0.0223(2) 0.0307(2) -0.00468(16) -0.01033(17) -0.00577(16)
O1 0.0390(7) 0.0404(7) 0.0360(7) -0.0115(6) -0.0066(6) -0.0038(6)
C31 0.0360(9) 0.0229(8) 0.0351(9) -0.0026(7) -0.0148(7) -0.0057(7)
C51 0.0365(9) 0.0252(8) 0.0374(9) -0.0042(7) -0.0166(7) -0.0081(7)
C11 0.0311(8) 0.0263(8) 0.0366(9) -0.0015(7) -0.0142(7) -0.0081(7)
C52 0.0430(11) 0.0391(10) 0.0398(10) -0.0140(8) -0.0112(8) -0.0070(8)
C15 0.0457(11) 0.0276(9) 0.0496(11) -0.0035(8) -0.0231(9) -0.0109(8)
C12 0.0358(9) 0.0358(10) 0.0380(10) -0.0057(8) -0.0116(8) -0.0042(8)
C35 0.0485(11) 0.0316(9) 0.0400(10) -0.0020(8) -0.0222(9) -0.0081(8)
C22 0.0514(13) 0.0407(11) 0.0666(15) 0.0105(10) -0.0246(11) -0.0186(11)
C13 0.0508(12) 0.0503(12) 0.0370(10) -0.0011(9) -0.0193(9) -0.0079(9)
C21 0.0414(11) 0.0564(14) 0.0519(13) 0.0016(10) -0.0093(10) -0.0162(11)
C33 0.0357(10) 0.0327(10) 0.0598(13) -0.0004(8) -0.0080(9) -0.0082(9)
C55 0.0441(11) 0.0315(10) 0.0647(13) 0.0045(8) -0.0260(10) -0.0185(9)
C61 0.0883(18) 0.0469(13) 0.0430(12) -0.0210(12) -0.0292(12) -0.0030(10)
C32 0.0391(10) 0.0263(8) 0.0368(9) -0.0043(7) -0.0089(8) -0.0033(7)
C42 0.0730(16) 0.0340(11) 0.0607(14) -0.0154(10) -0.0305(12) -0.0066(10)
C53 0.0733(16) 0.0394(11) 0.0539(13) -0.0285(11) -0.0270(12) 0.0016(9)
C54 0.0797(17) 0.0246(9) 0.0694(15) -0.0038(10) -0.0405(13) -0.0089(9)
C62 0.0728(17) 0.0604(15) 0.0622(15) -0.0089(13) -0.0429(13) -0.0073(12)
C23 0.0616(15) 0.0694(17) 0.0720(17) 0.0272(13) -0.0407(14) -0.0234(14)
C45 0.100(2) 0.0374(12) 0.0418(12) -0.0271(13) -0.0076(13) 0.0014(9)
C14 0.0557(12) 0.0427(11) 0.0516(12) 0.0002(9) -0.0303(10) -0.0189(9)
C44 0.0775(17) 0.0241(10) 0.0638(15) -0.0034(10) -0.0292(13) 0.0017(9)
C65 0.100(2) 0.0636(16) 0.0459(13) -0.0097(15) -0.0137(14) -0.0218(12)
C64 0.151(3) 0.0518(15) 0.0626(17) -0.0298(18) -0.050(2) -0.0189(13)
C63 0.098(2) 0.0794(19) 0.0689(18) -0.0397(18) -0.0489(17) -0.0081(15)
C34 0.0445(11) 0.0346(10) 0.0661(14) 0.0017(8) -0.0302(10) -0.0080(9)
C43 0.0679(15) 0.0276(10) 0.0542(13) -0.0067(9) -0.0096(11) -0.0144(9)
C41 0.0517(13) 0.0376(12) 0.0773(17) -0.0160(10) -0.0040(12) -0.0115(11)
C25 0.0346(12) 0.0679(17) 0.098(2) -0.0134(11) 0.0009(13) -0.0262(16)
C24 0.0376(12) 0.101(2) 0.111(2) 0.0105(13) -0.0372(15) -0.059(2)
O2 0.0701(12) 0.0823(14) 0.0552(11) -0.0402(11) -0.0202(9) 0.0083(10)

loop_
_atom_type_symbol
_atom_type_description
_atom_type_scat_dispersion_real
_atom_type_scat_dispersion_imag
_atom_type_scat_source
C C 0.0033 0.0016 'International Tables Vol C Tables 4.2.6.8 and 6.1.1.4'
H H 0 0 'International Tables Vol C Tables 4.2.6.8 and 6.1.1.4'
O O 0.0106 0.006 'International Tables Vol C Tables 4.2.6.8 and 6.1.1.4'
P P 0.1023 0.0942 'International Tables Vol C Tables 4.2.6.8 and 6.1.1.4'
Fe Fe 0.3463 0.8444 'International Tables Vol C Tables 4.2.6.8 and 6.1.1.4'

loop_
_geom_angle_atom_site_label_1
_geom_angle_atom_site_label_2
_geom_angle_atom_site_label_3
_geom_angle
_geom_angle_publ_flag
O1 P C31 114.50(9) y
O1 P C51 113.87(9) y
C31 P C51 104.30(8) ?
O1 P C11 113.96(8) y
C31 P C11 105.20(9) ?
C51 P C11 103.87(8) ?
C32 C31 C35 107.33(16) ?
C32 C31 P 125.41(14) ?
C35 C31 P 127.11(14) ?
C32 C31 Fe2 69.56(10) ?
C35 C31 Fe2 69.41(10) ?
P C31 Fe2 129.64(10) ?
C52 C51 C55 107.14(16) ?
C52 C51 P 125.86(14) ?
C55 C51 P 126.98(15) ?
C52 C51 Fe3 69.72(11) ?
C55 C51 Fe3 69.55(11) ?
P C51 Fe3 127.29(10) ?
C12 C11 C15 107.26(16) ?
C12 C11 P 126.05(13) ?
C15 C11 P 126.68(14) ?
C12 C11 Fe1 69.85(11) ?
C15 C11 Fe1 69.32(10) ?
P C11 Fe1 125.03(10) ?
C53 C52 C51 108.42(19) ?
C53 C52 H52 125.8 ?
C51 C52 H52 125.8 ?
C14 C15 C11 107.57(17) ?
C14 C15 H15 126.2 ?
C11 C15 H15 126.2 ?
C13 C12 C11 108.18(17) ?
C13 C12 H12 125.9 ?
C11 C12 H12 125.9 ?
C34 C35 C31 107.64(18) ?
C34 C35 H35 126.2 ?
C31 C35 H35 126.2 ?
C21 C22 C23 108.6(2) ?
C21 C22 H22 125.7 ?
C23 C22 H22 125.7 ?
C14 C13 C12 108.45(18) ?
C14 C13 H13 125.8 ?
C12 C13 H13 125.8 ?
C22 C21 C25 108.2(2) ?
C22 C21 H21 125.9 ?
C25 C21 H21 125.9 ?
C34 C33 C32 108.49(18) ?
C34 C33 H33 125.8 ?
C32 C33 H33 125.8 ?
C54 C55 C51 107.80(19) ?
C54 C55 H55 126.1 ?
C51 C55 H55 126.1 ?
C65 C61 C62 108.5(2) ?
C65 C61 H61 125.7 ?
C62 C61 H61 125.7 ?
C33 C32 C31 108.01(17) ?
C33 C32 H32 126 ?
C31 C32 H32 126 ?
C41 C42 C43 108.1(2) ?
C41 C42 H42 126 ?
C43 C42 H42 126 ?
C54 C53 C52 108.20(19) ?
C54 C53 H53 125.9 ?
C52 C53 H53 125.9 ?
C53 C54 C55 108.43(18) ?
C53 C54 H54 125.8 ?
C55 C54 H54 125.8 ?
C63 C62 C61 108.1(3) ?
C63 C62 H62 126 ?
C61 C62 H62 126 ?
C22 C23 C24 107.4(3) ?
C22 C23 H23 126.3 ?
C24 C23 H23 126.3 ?
C44 C45 C41 107.9(2) ?
C44 C45 H45 126.1 ?
C41 C45 H45 126.1 ?
C13 C14 C15 108.54(17) ?
C13 C14 H14 125.7 ?
C15 C14 H14 125.7 ?
C45 C44 C43 107.9(2) ?
C45 C44 H44 126 ?
C43 C44 H44 126 ?
C61 C65 C64 107.1(3) ?
C61 C65 H65 126.5 ?
C64 C65 H65 126.5 ?
C63 C64 C65 108.3(2) ?
C63 C64 H64 125.9 ?
C65 C64 H64 125.9 ?
C62 C63 C64 108.0(3) ?
C62 C63 H63 126 ?
C64 C63 H63 126 ?
C33 C34 C35 108.53(18) ?
C33 C34 H34 125.7 ?
C35 C34 H34 125.7 ?
C44 C43 C42 108.3(2) ?
C44 C43 H43 125.9 ?
C42 C43 H43 125.9 ?
C42 C41 C45 107.9(2) ?
C42 C41 H41 126.1 ?
C45 C41 H41 126.1 ?
C21 C25 C24 107.5(3) ?
C21 C25 H25 126.3 ?
C24 C25 H25 126.3 ?
C23 C24 C25 108.4(2) ?
C23 C24 H24 125.8 ?
C25 C24 H24 125.8 ?
H1 O2 H2 103(3) ?

loop_
_geom_bond_atom_site_label_1
_geom_bond_atom_site_label_2
_geom_bond_site_symmetry_2
_geom_bond_distance
_geom_bond_publ_flag
Fe2 C31 . 2.0391(17) ?
Fe3 C51 . 2.0311(17) ?
Fe1 C11 . 2.0340(18) ?
P O1 . 1.4941(15) y
P C31 . 1.7846(19) y
P C51 . 1.7872(17) y
P C11 . 1.7879(18) y
C31 C32 . 1.430(3) ?
C31 C35 . 1.440(2) ?
C51 C52 . 1.425(3) ?
C51 C55 . 1.434(3) ?
C11 C12 . 1.433(3) ?
C11 C15 . 1.437(2) ?
C52 C53 . 1.418(3) ?
C52 H52 . 0.93 ?
C15 C14 . 1.429(3) ?
C15 H15 . 0.93 ?
C12 C13 . 1.420(3) ?
C12 H12 . 0.93 ?
C35 C34 . 1.423(3) ?
C35 H35 . 0.93 ?
C22 C21 . 1.406(3) ?
C22 C23 . 1.409(3) ?
C22 H22 . 0.93 ?
C13 C14 . 1.407(3) ?
C13 H13 . 0.93 ?
C21 C25 . 1.410(4) ?
C21 H21 . 0.93 ?
C33 C34 . 1.409(3) ?
C33 C32 . 1.422(3) ?
C33 H33 . 0.93 ?
C55 C54 . 1.422(3) ?
C55 H55 . 0.93 ?
C61 C65 . 1.409(4) ?
C61 C62 . 1.411(4) ?
C61 H61 . 0.93 ?
C32 H32 . 0.93 ?
C42 C41 . 1.405(4) ?
C42 C43 . 1.410(3) ?
C42 H42 . 0.93 ?
C53 C54 . 1.407(4) ?
C53 H53 . 0.93 ?
C54 H54 . 0.93 ?
C62 C63 . 1.406(4) ?
C62 H62 . 0.93 ?
C23 C24 . 1.414(4) ?
C23 H23 . 0.93 ?
C45 C44 . 1.409(4) ?
C45 C41 . 1.421(4) ?
C45 H45 . 0.93 ?
C14 H14 . 0.93 ?
C44 C43 . 1.409(3) ?
C44 H44 . 0.93 ?
C65 C64 . 1.425(4) ?
C65 H65 . 0.93 ?
C64 C63 . 1.406(5) ?
C64 H64 . 0.93 ?
C63 H63 . 0.93 ?
C34 H34 . 0.93 ?
C43 H43 . 0.93 ?
C41 H41 . 0.93 ?
C25 C24 . 1.416(4) ?
C25 H25 . 0.93 ?
C24 H24 . 0.93 ?
O2 H1 . 0.75(3) ?
O2 H2 . 0.86(4) ?

loop_
_geom_hbond_atom_site_label_D
_geom_hbond_atom_site_label_H
_geom_hbond_atom_site_label_A
_geom_hbond_site_symmetry_A
_geom_hbond_distance_DH
_geom_hbond_distance_HA
_geom_hbond_distance_DA
_geom_hbond_angle_DHA
O2 H1 O1 . 0.75(3) 2.10(3) 2.843(3) 167(3)
O2 H2 O1 2_666 0.86(4) 2.00(4) 2.860(3) 178(4)

loop_
_geom_torsion_atom_site_label_1
_geom_torsion_atom_site_label_2
_geom_torsion_atom_site_label_3
_geom_torsion_atom_site_label_4
_geom_torsion
_geom_torsion_publ_flag
C21 C11 P O1 -45.39(9) y
C41 C31 P O1 -51.27(10) y
C61 C51 P O1 -50.69(10) y
Fe1 C11 P O1 -49.29(13) y
Fe2 C31 P O1 -56.11(14) y
Fe3 C51 P O1 -54.49(14) y
